data_7010732
loop_
_publ_author_name
'Harrison, William T. A.'
'Howie, R. Alan'
'Munro, Craig M.'
'Wardell, James L.'

_publ_section_title
;
 Monomer--polymer forms of solid, unsolvated, 5-coordinate
 halodimethyl(2-diphenylphosphinylethyl)stannanes, XMe2SnCH2CH2P(O)Ph2
 (X&#x00A0;=&#x00A0;Cl, Br or I). Effects of different
 recrystallisation media
;
_journal_issue 18
_journal_name_full 'Journal of the Chemical Society, Dalton Transactions'
_journal_page_first 2593
_journal_paper_doi 10.1039/b103107b
_journal_year 2001
_chemical_formula_moiety 'C16 H20 Br O P Sn'
_chemical_formula_sum 'C16 H20 Br O P Sn'
_chemical_formula_weight 457.89
_chemical_name_systematic
; 
Bromodimethyl(2-diphenylphosphinoethyl-C,O)stannane 
;
_space_group_IT_number 14
_symmetry_cell_setting monoclinic
_symmetry_space_group_name_Hall '-P 2yab'
_symmetry_space_group_name_H-M 'P 1 21/a 1'
_atom_sites_solution_hydrogens geom
_atom_sites_solution_primary heavy
_atom_sites_solution_secondary difmap
_audit_creation_method SHELXL-97
_cell_angle_alpha 90.00
_cell_angle_beta 109.6080(10)
_cell_angle_gamma 90.00
_cell_formula_units_Z 4
_cell_length_a 9.8150(4)
_cell_length_b 15.2192(7)
_cell_length_c 12.8056(6)
_cell_measurement_reflns_used 5465
_cell_measurement_temperature 301(2)
_cell_measurement_theta_max 24.98
_cell_measurement_theta_min 2.58
_cell_volume 1801.93(14)
_computing_cell_refinement 'SAINT (Bruker, 1999)'
_computing_data_collection 'SMART (Bruker, 1999)'
_computing_data_reduction SAINT
_computing_molecular_graphics 'ORTEP-3 (Farrugia, 1997)'
_computing_publication_material SHELXL-97
_computing_structure_refinement 'SHELXL-97 (Sheldrick, 1997)'
_computing_structure_solution 'SHELXS-86 (Sheldrick, 1990)'
_diffrn_ambient_temperature 301(2)
_diffrn_measured_fraction_theta_full 0.997
_diffrn_measured_fraction_theta_max 0.997
_diffrn_measurement_device_type 'Bruker SMART 1000 CCD'
_diffrn_measurement_method '\f and \w'
_diffrn_radiation_monochromator graphite
_diffrn_radiation_source 'fine-focus sealed tube'
_diffrn_radiation_type MoK\a
_diffrn_radiation_wavelength 0.71073
_diffrn_reflns_av_R_equivalents 0.0241
_diffrn_reflns_av_sigmaI/netI 0.0216
_diffrn_reflns_limit_h_max 11
_diffrn_reflns_limit_h_min -11
_diffrn_reflns_limit_k_max 18
_diffrn_reflns_limit_k_min -15
_diffrn_reflns_limit_l_max 15
_diffrn_reflns_limit_l_min -15
_diffrn_reflns_number 10722
_diffrn_reflns_theta_full 24.98
_diffrn_reflns_theta_max 24.98
_diffrn_reflns_theta_min 1.69
_diffrn_standards_decay_% 0
_diffrn_standards_number 0
_exptl_absorpt_coefficient_mu 3.718
_exptl_absorpt_correction_T_max 0.9280
_exptl_absorpt_correction_T_min 0.7241
_exptl_absorpt_correction_type multi-scan
_exptl_absorpt_process_details '(SADABS: Bruker, 1999)'
_exptl_crystal_colour colourless
_exptl_crystal_density_diffrn 1.688
_exptl_crystal_density_method 'not measured'
_exptl_crystal_description block
_exptl_crystal_F_000 896
_exptl_crystal_size_max 0.30
_exptl_crystal_size_mid 0.20
_exptl_crystal_size_min 0.20
_refine_diff_density_max 0.821
_refine_diff_density_min -0.784
_refine_diff_density_rms 0.058
_refine_ls_extinction_method none
_refine_ls_goodness_of_fit_ref 1.032
_refine_ls_hydrogen_treatment constr
_refine_ls_matrix_type full
_refine_ls_number_parameters 183
_refine_ls_number_reflns 3168
_refine_ls_number_restraints 0
_refine_ls_restrained_S_all 1.032
_refine_ls_R_factor_all 0.0329
_refine_ls_R_factor_gt 0.0239
_refine_ls_shift/su_max 0.000
_refine_ls_shift/su_mean 0.000
_refine_ls_structure_factor_coef Fsqd
_refine_ls_weighting_details 'calc w=1/[\s^2^(Fo^2^)+(0.0359P)^2^] where P=(Fo^2^+2Fc^2^)/3'
_refine_ls_weighting_scheme calc
_refine_ls_wR_factor_gt 0.0584
_refine_ls_wR_factor_ref 0.0610
_reflns_number_gt 2607
_reflns_number_total 3168
_reflns_threshold_expression I>2\s(I)
_cod_data_source_file b103107b.txt
_cod_data_source_block brmrt
_cod_original_sg_symbol_H-M 'P 21/a'
_cod_database_code 7010732

loop_
_symmetry_equiv_pos_as_xyz
'x, y, z'
'x+1/2, -y+1/2, z'
'-x, -y, -z'
'-x-1/2, y-1/2, -z'

loop_
_atom_site_label
_atom_site_type_symbol
_atom_site_fract_x
_atom_site_fract_y
_atom_site_fract_z
_atom_site_U_iso_or_equiv
_atom_site_adp_type
_atom_site_occupancy
_atom_site_calc_flag
_atom_site_refinement_flags
_atom_site_disorder_assembly
_atom_site_disorder_group
Sn1 Sn 0.09840(2) 0.050882(14) 0.218990(17) 0.04637(9) Uani 1 d . . .
Br1 Br 0.25475(4) 0.13757(3) 0.11620(3) 0.07865(15) Uani 1 d . . .
P1 P -0.21161(8) 0.02773(6) 0.26153(7) 0.0471(2) Uani 1 d . . .
O1 O -0.0617(2) -0.01221(15) 0.30259(17) 0.0526(5) Uani 1 d . . .
C1 C 0.2525(4) 0.0653(3) 0.3808(3) 0.0654(10) Uani 1 d . . .
H1A H 0.2033 0.0675 0.4341 0.098 Uiso 1 calc R . .
H1B H 0.3060 0.1186 0.3844 0.098 Uiso 1 calc R . .
H1C H 0.3177 0.0162 0.3968 0.098 Uiso 1 calc R . .
C2 C 0.0936(4) -0.0712(2) 0.1392(3) 0.0622(9) Uani 1 d . . .
H2A H 0.1611 -0.0702 0.0995 0.093 Uiso 1 calc R . .
H2B H -0.0020 -0.0818 0.0882 0.093 Uiso 1 calc R . .
H2C H 0.1197 -0.1173 0.1936 0.093 Uiso 1 calc R . .
C3 C -0.0852(3) 0.1370(2) 0.1539(3) 0.0551(8) Uani 1 d . . .
H3A H -0.0753 0.1861 0.2042 0.066 Uiso 1 calc R . .
H3B H -0.0861 0.1602 0.0832 0.066 Uiso 1 calc R . .
C4 C -0.2293(3) 0.0900(2) 0.1381(3) 0.0556(8) Uani 1 d . . .
H4A H -0.2527 0.0512 0.0745 0.067 Uiso 1 calc R . .
H4B H -0.3064 0.1328 0.1253 0.067 Uiso 1 calc R . .
C5 C -0.2387(3) 0.1017(2) 0.3623(2) 0.0474(7) Uani 1 d . . .
C6 C -0.3669(4) 0.1494(2) 0.3413(3) 0.0623(9) Uani 1 d . . .
H6 H -0.4413 0.1430 0.2740 0.075 Uiso 1 calc R . .
C7 C -0.3828(4) 0.2058(3) 0.4201(4) 0.0743(11) Uani 1 d . . .
H7 H -0.4684 0.2372 0.4062 0.089 Uiso 1 calc R . .
C8 C -0.2717(5) 0.2159(2) 0.5206(3) 0.0691(10) Uani 1 d . . .
H8 H -0.2824 0.2546 0.5735 0.083 Uiso 1 calc R . .
C9 C -0.1465(4) 0.1691(2) 0.5417(3) 0.0649(9) Uani 1 d . . .
H9 H -0.0724 0.1758 0.6092 0.078 Uiso 1 calc R . .
C10 C -0.1296(3) 0.1122(2) 0.4640(3) 0.0552(8) Uani 1 d . . .
H10 H -0.0443 0.0803 0.4794 0.066 Uiso 1 calc R . .
C11 C -0.3495(3) -0.0555(2) 0.2313(3) 0.0493(7) Uani 1 d . . .
C12 C -0.3697(4) -0.1093(3) 0.1391(3) 0.0706(10) Uani 1 d . . .
H12 H -0.3161 -0.0998 0.0925 0.085 Uiso 1 calc R . .
C13 C -0.4698(5) -0.1772(3) 0.1170(4) 0.0830(12) Uani 1 d . . .
H13 H -0.4831 -0.2130 0.0555 0.100 Uiso 1 calc R . .
C14 C -0.5485(4) -0.1916(3) 0.1849(4) 0.0829(13) Uani 1 d . . .
H14 H -0.6157 -0.2371 0.1693 0.100 Uiso 1 calc R . .
C15 C -0.5294(4) -0.1397(3) 0.2757(4) 0.0759(11) Uani 1 d . . .
H15 H -0.5830 -0.1503 0.3221 0.091 Uiso 1 calc R . .
C16 C -0.4306(4) -0.0713(2) 0.2988(3) 0.0620(9) Uani 1 d . . .
H16 H -0.4188 -0.0359 0.3604 0.074 Uiso 1 calc R . .

loop_
_atom_site_aniso_label
_atom_site_aniso_U_11
_atom_site_aniso_U_22
_atom_site_aniso_U_33
_atom_site_aniso_U_23
_atom_site_aniso_U_13
_atom_site_aniso_U_12
Sn1 0.04303(13) 0.05042(14) 0.04502(13) -0.00346(10) 0.01392(9) -0.00264(9)
Br1 0.0653(2) 0.1068(4) 0.0636(2) 0.0026(2) 0.02144(19) -0.0337(2)
P1 0.0402(4) 0.0586(5) 0.0422(4) 0.0067(4) 0.0133(3) 0.0062(4)
O1 0.0398(11) 0.0643(14) 0.0532(13) 0.0119(11) 0.0151(10) 0.0098(10)
C1 0.059(2) 0.083(3) 0.0476(19) -0.0061(17) 0.0097(16) -0.0046(18)
C2 0.060(2) 0.062(2) 0.063(2) -0.0140(17) 0.0186(18) -0.0022(16)
C3 0.063(2) 0.053(2) 0.0510(19) 0.0058(15) 0.0224(16) 0.0056(16)
C4 0.0526(18) 0.069(2) 0.0442(18) 0.0117(16) 0.0151(15) 0.0107(16)
C5 0.0425(16) 0.0534(19) 0.0478(18) 0.0063(14) 0.0171(14) 0.0007(14)
C6 0.0503(18) 0.070(2) 0.064(2) -0.0040(18) 0.0157(17) 0.0075(16)
C7 0.072(2) 0.067(2) 0.093(3) -0.006(2) 0.039(2) 0.0131(19)
C8 0.101(3) 0.054(2) 0.067(2) -0.0072(18) 0.046(2) -0.008(2)
C9 0.082(3) 0.062(2) 0.048(2) -0.0012(17) 0.0197(19) -0.013(2)
C10 0.0524(18) 0.060(2) 0.0507(19) 0.0078(16) 0.0138(16) -0.0022(15)
C11 0.0433(15) 0.0556(19) 0.0469(17) 0.0037(15) 0.0123(14) 0.0073(14)
C12 0.081(2) 0.066(2) 0.067(2) -0.006(2) 0.028(2) 0.003(2)
C13 0.092(3) 0.063(3) 0.080(3) -0.016(2) 0.010(3) -0.001(2)
C14 0.066(2) 0.056(2) 0.113(4) 0.009(3) 0.013(3) -0.0047(19)
C15 0.064(2) 0.074(3) 0.097(3) 0.010(2) 0.035(2) -0.008(2)
C16 0.057(2) 0.066(2) 0.065(2) 0.0007(18) 0.0230(18) 0.0000(17)

loop_
_atom_type_symbol
_atom_type_description
_atom_type_scat_dispersion_real
_atom_type_scat_dispersion_imag
_atom_type_scat_source
C C 0.0033 0.0016 'International Tables Vol C Tables 4.2.6.8 and 6.1.1.4'
H H 0.0000 0.0000 'International Tables Vol C Tables 4.2.6.8 and 6.1.1.4'
Br Br -0.2901 2.4595 'International Tables Vol C Tables 4.2.6.8 and 6.1.1.4'
O O 0.0106 0.0060 'International Tables Vol C Tables 4.2.6.8 and 6.1.1.4'
P P 0.1023 0.0942 'International Tables Vol C Tables 4.2.6.8 and 6.1.1.4'
Sn Sn -0.6537 1.4246 'International Tables Vol C Tables 4.2.6.8 and 6.1.1.4'

loop_
_geom_angle_atom_site_label_1
_geom_angle_atom_site_label_2
_geom_angle_atom_site_label_3
_geom_angle
_geom_angle_site_symmetry_1
_geom_angle_site_symmetry_3
_geom_angle_publ_flag
C2 Sn1 C1 117.03(15) . . ?
C2 Sn1 C3 117.86(13) . . ?
C1 Sn1 C3 122.87(14) . . ?
C2 Sn1 O1 87.25(12) . . ?
C1 Sn1 O1 87.96(11) . . ?
C3 Sn1 O1 80.02(10) . . ?
C2 Sn1 Br1 96.82(10) . . ?
C1 Sn1 Br1 95.19(10) . . ?
C3 Sn1 Br1 93.04(9) . . ?
O1 Sn1 Br1 173.01(5) . . ?
O1 P1 C5 111.26(13) . . ?
O1 P1 C11 111.45(14) . . ?
C5 P1 C11 108.29(14) . . ?
O1 P1 C4 108.21(13) . . ?
C5 P1 C4 107.83(16) . . ?
C11 P1 C4 109.73(15) . . ?
P1 O1 Sn1 113.15(11) . . ?
C4 C3 Sn1 112.4(2) . . ?
C3 C4 P1 108.4(2) . . ?
C10 C5 C6 118.7(3) . . ?
C10 C5 P1 119.4(2) . . ?
C6 C5 P1 121.8(2) . . ?
C7 C6 C5 120.0(3) . . ?
C6 C7 C8 120.2(3) . . ?
C9 C8 C7 120.0(4) . . ?
C8 C9 C10 120.4(3) . . ?
C9 C10 C5 120.7(3) . . ?
C16 C11 C12 118.7(3) . . ?
C16 C11 P1 122.6(3) . . ?
C12 C11 P1 118.6(3) . . ?
C13 C12 C11 120.0(4) . . ?
C14 C13 C12 120.3(4) . . ?
C13 C14 C15 120.4(4) . . ?
C14 C15 C16 120.2(4) . . ?
C11 C16 C15 120.5(4) . . ?

loop_
_geom_bond_atom_site_label_1
_geom_bond_atom_site_label_2
_geom_bond_distance
_geom_bond_site_symmetry_2
_geom_bond_publ_flag
Sn1 C2 2.114(3) . ?
Sn1 C1 2.127(3) . ?
Sn1 C3 2.156(3) . ?
Sn1 O1 2.381(2) . ?
Sn1 Br1 2.6803(4) . ?
P1 O1 1.513(2) . ?
P1 C5 1.798(3) . ?
P1 C11 1.798(3) . ?
P1 C4 1.801(3) . ?
C3 C4 1.536(4) . ?
C5 C10 1.390(4) . ?
C5 C6 1.399(4) . ?
C6 C7 1.373(5) . ?
C7 C8 1.388(5) . ?
C8 C9 1.367(5) . ?
C9 C10 1.371(5) . ?
C11 C16 1.379(5) . ?
C11 C12 1.396(5) . ?
C12 C13 1.387(6) . ?
C13 C14 1.361(6) . ?
C14 C15 1.366(6) . ?
C15 C16 1.386(5) . ?

loop_
_geom_torsion_atom_site_label_1
_geom_torsion_atom_site_label_2
_geom_torsion_atom_site_label_3
_geom_torsion_atom_site_label_4
_geom_torsion
_geom_torsion_site_symmetry_1
_geom_torsion_site_symmetry_2
_geom_torsion_site_symmetry_3
_geom_torsion_site_symmetry_4
_geom_torsion_publ_flag
C5 P1 O1 Sn1 -103.94(14) . . . . ?
C11 P1 O1 Sn1 135.09(14) . . . . ?
C4 P1 O1 Sn1 14.35(18) . . . . ?
C2 Sn1 O1 P1 -111.92(16) . . . . ?
C1 Sn1 O1 P1 130.89(16) . . . . ?
C3 Sn1 O1 P1 6.99(14) . . . . ?
C2 Sn1 C3 C4 50.4(3) . . . . ?
C1 Sn1 C3 C4 -112.0(2) . . . . ?
O1 Sn1 C3 C4 -31.1(2) . . . . ?
Br1 Sn1 C3 C4 149.8(2) . . . . ?
Sn1 C3 C4 P1 46.7(3) . . . . ?
O1 P1 C4 C3 -38.8(3) . . . . ?
C5 P1 C4 C3 81.7(2) . . . . ?
C11 P1 C4 C3 -160.6(2) . . . . ?
O1 P1 C5 C10 -2.6(3) . . . . ?
C11 P1 C5 C10 120.2(3) . . . . ?
C4 P1 C5 C10 -121.1(3) . . . . ?
O1 P1 C5 C6 177.3(3) . . . . ?
C11 P1 C5 C6 -59.9(3) . . . . ?
C4 P1 C5 C6 58.8(3) . . . . ?
C10 C5 C6 C7 0.4(5) . . . . ?
P1 C5 C6 C7 -179.5(3) . . . . ?
C5 C6 C7 C8 0.3(6) . . . . ?
C6 C7 C8 C9 -0.7(6) . . . . ?
C7 C8 C9 C10 0.3(5) . . . . ?
C8 C9 C10 C5 0.5(5) . . . . ?
C6 C5 C10 C9 -0.8(5) . . . . ?
P1 C5 C10 C9 179.1(3) . . . . ?
O1 P1 C11 C16 105.7(3) . . . . ?
C5 P1 C11 C16 -17.0(3) . . . . ?
C4 P1 C11 C16 -134.4(3) . . . . ?
O1 P1 C11 C12 -70.6(3) . . . . ?
C5 P1 C11 C12 166.7(3) . . . . ?
C4 P1 C11 C12 49.3(3) . . . . ?
C16 C11 C12 C13 0.0(5) . . . . ?
P1 C11 C12 C13 176.5(3) . . . . ?
C11 C12 C13 C14 -0.1(6) . . . . ?
C12 C13 C14 C15 -0.3(6) . . . . ?
C13 C14 C15 C16 0.6(6) . . . . ?
C12 C11 C16 C15 0.3(5) . . . . ?
P1 C11 C16 C15 -176.0(3) . . . . ?
C14 C15 C16 C11 -0.6(6) . . . . ?
